data_7043798
loop_
_publ_author_name
'Ramos, Alberto'
'Anti\~nolo, Antonio'
'Carrillo-Hermosilla, Fernando'
'Fern\'andez-Gal\'an, Rafael'
'Montero-Rama, Mar\'ia del Pilar'
'Villase\~nor, Elena'
'Rodr\'iguez-Di\'eguez, Antonio'
'Garc\'ia-Viv\'o, Daniel'

_publ_section_title
;
 Insertion reactions of small unsaturated molecules in the N--B bonds of
 boron guanidinates
;
_journal_name_full 'Dalton Trans.'
_journal_paper_doi 10.1039/C7DT02081C
_journal_year 2017
_chemical_formula_sum 'C36 H56 B N3 O'
_chemical_formula_weight 557.64
_space_group_crystal_system tetragonal
_space_group_IT_number 78
_space_group_name_Hall 'P 4cw'
_space_group_name_H-M_alt 'P 43'
_symmetry_space_group_name_Hall 'P 4cw'
_symmetry_space_group_name_H-M 'P 43'
_atom_sites_solution_hydrogens mixed
_audit_creation_method SHELXL-2016/6
_audit_update_record
;
2017-07-07 deposited with the CCDC.
2017-07-11 downloaded from the CCDC.
;
_cell_angle_alpha 90
_cell_angle_beta 90
_cell_angle_gamma 90
_cell_formula_units_Z 4
_cell_length_a 16.181(4)
_cell_length_b 16.181(3)
_cell_length_c 12.989(3)
_cell_measurement_reflns_used 4773
_cell_measurement_temperature 100(2)
_cell_measurement_theta_max 20.49
_cell_measurement_theta_min 2.37
_cell_volume 3400.8(13)
_computing_cell_refinement 'Bruker Apex II'
_computing_data_collection 'Bruker ApexII'
_computing_data_reduction 'Bruker Apex II'
_computing_molecular_graphics 'Mercury 3.8'
_computing_publication_material 'SHELXL-2016/6 (Sheldrick, 2016)'
_computing_structure_refinement 'SHELXL-2016/6 (Sheldrick, 2016)'
_computing_structure_solution 'SHELXS-2016/6 (Sheldrick, 2016)'
_diffrn_ambient_temperature 100(2)
_diffrn_measured_fraction_theta_full 0.998
_diffrn_measured_fraction_theta_max 0.997
_diffrn_measurement_device_type 'Bruker D8 Venture'
_diffrn_measurement_method 'Phi and Omega Scans'
_diffrn_radiation_type MoK\a
_diffrn_radiation_wavelength 0.71069
_diffrn_reflns_av_R_equivalents 0.1418
_diffrn_reflns_av_unetI/netI 0.0637
_diffrn_reflns_Laue_measured_fraction_full 0.998
_diffrn_reflns_Laue_measured_fraction_max 0.997
_diffrn_reflns_limit_h_max 16
_diffrn_reflns_limit_h_min -16
_diffrn_reflns_limit_k_max 16
_diffrn_reflns_limit_k_min -16
_diffrn_reflns_limit_l_max 13
_diffrn_reflns_limit_l_min -13
_diffrn_reflns_number 36391
_diffrn_reflns_point_group_measured_fraction_full 0.997
_diffrn_reflns_point_group_measured_fraction_max 0.996
_diffrn_reflns_theta_full 21.568
_diffrn_reflns_theta_max 21.568
_diffrn_reflns_theta_min 2.372
_diffrn_source 'fine-focus sealed tube'
_exptl_absorpt_coefficient_mu 0.064
_exptl_absorpt_correction_T_max 0.745
_exptl_absorpt_correction_T_min 0.689
_exptl_absorpt_correction_type empirical
_exptl_absorpt_process_details 'Bruker SADABS (Bruker, 1999)'
_exptl_crystal_colour white
_exptl_crystal_density_diffrn 1.089
_exptl_crystal_description prismatic
_exptl_crystal_F_000 1224
_exptl_crystal_size_max 0.12
_exptl_crystal_size_mid 0.12
_exptl_crystal_size_min 0.10
_refine_diff_density_max 0.134
_refine_diff_density_min -0.171
_refine_diff_density_rms 0.040
_refine_ls_abs_structure_details
;
 Flack x determined using 1282 quotients [(I+)-(I-)]/[(I+)+(I-)]
 (Parsons, Flack and Wagner, Acta Cryst. B69 (2013) 249-259).
;
_refine_ls_abs_structure_Flack 2.7(10)
_refine_ls_extinction_method none
_refine_ls_goodness_of_fit_ref 1.078
_refine_ls_hydrogen_treatment mixed
_refine_ls_matrix_type full
_refine_ls_number_parameters 374
_refine_ls_number_reflns 3937
_refine_ls_number_restraints 1
_refine_ls_restrained_S_all 1.078
_refine_ls_R_factor_all 0.0707
_refine_ls_R_factor_gt 0.0463
_refine_ls_shift/su_max 0.000
_refine_ls_shift/su_mean 0.000
_refine_ls_structure_factor_coef Fsqd
_refine_ls_weighting_details 'w=1/[\s^2^(Fo^2^)+(0.0527P)^2^] where P=(Fo^2^+2Fc^2^)/3'
_refine_ls_weighting_scheme calc
_refine_ls_wR_factor_gt 0.0946
_refine_ls_wR_factor_ref 0.1043
_reflns_Friedel_coverage 0.894
_reflns_Friedel_fraction_full 0.996
_reflns_Friedel_fraction_max 0.996
_reflns_number_gt 3211
_reflns_number_total 3937
_reflns_threshold_expression 'I > 2\s(I)'
_cod_data_source_file c7dt02081c3.cif
_cod_data_source_block Compound16a
_cod_depositor_comments
;
The following automatic conversions were performed:

'_exptl_absorpt_correction_type' value 'Empirical' changed to
'empirical' according to
/home/data/users/saulius/crontab/automatic-downloads/rss-feeds/RSC/lib/dictionaries/cif_core.dic
dictionary named 'cif_core.dic' version 2.4.2 from 2011-04-26.

Automatic conversion script
Id: cif_fix_values 4973 2017-02-22 13:04:09Z antanas 
;
_cod_original_cell_volume 3401.1(18)
_cod_database_code 7043798
_shelx_shelxl_version_number 2016/6
_shelx_space_group_comment
;
The symmetry employed for this shelxl refinement is uniquely defined
by the following loop, which should always be used as a source of
symmetry information in preference to the above space-group names.
They are only intended as comments.
;

loop_
_space_group_symop_operation_xyz
'x, y, z'
'-x, -y, z+1/2'
'-y, x, z+3/4'
'y, -x, z+1/4'

loop_
_atom_site_label
_atom_site_type_symbol
_atom_site_fract_x
_atom_site_fract_y
_atom_site_fract_z
_atom_site_U_iso_or_equiv
_atom_site_adp_type
_atom_site_occupancy
_atom_site_site_symmetry_order
_atom_site_calc_flag
_atom_site_refinement_flags_posn
_atom_site_refinement_flags_adp
C1 C 0.3663(3) 0.2134(3) 0.6228(4) 0.0246(13) Uani 1 1 d . .
H1 H 0.319033 0.178346 0.640416 0.029 Uiso 1 1 calc R U
C1A C 0.3167(3) 0.2501(3) 0.3478(4) 0.0244(12) Uani 1 1 d . .
H1A H 0.287997 0.216333 0.296379 0.029 Uiso 1 1 calc R U
C1B C 0.2061(3) 0.1873(3) 0.4926(4) 0.0253(12) Uani 1 1 d . .
H1B H 0.208669 0.138434 0.536958 0.030 Uiso 1 1 calc R U
C2 C 0.4166(3) 0.1035(3) 0.5215(4) 0.0227(12) Uani 1 1 d . .
C2A C 0.4077(3) 0.2546(3) 0.3164(4) 0.0329(14) Uani 1 1 d . .
H2A1 H 0.437926 0.285978 0.367679 0.040 Uiso 1 1 calc R U
H2A2 H 0.430460 0.199211 0.314722 0.040 Uiso 1 1 calc R U
C2B C 0.1471(3) 0.1659(3) 0.4041(4) 0.0316(14) Uani 1 1 d . .
H2B1 H 0.142985 0.213066 0.358305 0.038 Uiso 1 1 calc R U
H2B2 H 0.170038 0.120249 0.365161 0.038 Uiso 1 1 calc R U
C3 C 0.5208(3) 0.1998(3) 0.5988(4) 0.0305(14) Uani 1 1 d . .
H3 H 0.509274 0.259174 0.593991 0.037 Uiso 1 1 calc R U
C3A C 0.4195(4) 0.2949(4) 0.2115(5) 0.0521(18) Uani 1 1 d . .
H3A1 H 0.478035 0.297865 0.195805 0.062 Uiso 1 1 calc R U
H3A2 H 0.393236 0.261150 0.159109 0.062 Uiso 1 1 calc R U
C3B C 0.0611(3) 0.1426(4) 0.4404(5) 0.0463(17) Uani 1 1 d . .
H3B1 H 0.063975 0.092541 0.481394 0.056 Uiso 1 1 calc R U
H3B2 H 0.026145 0.131640 0.381295 0.056 Uiso 1 1 calc R U
C4 C 0.5761(3) 0.1799(3) 0.5085(4) 0.0378(14) Uani 1 1 d . .
H4A H 0.627285 0.209371 0.515434 0.057 Uiso 1 1 calc R U
H4B H 0.586809 0.121613 0.506950 0.057 Uiso 1 1 calc R U
H4C H 0.549272 0.196217 0.445777 0.057 Uiso 1 1 calc R U
C4A C 0.3827(5) 0.3814(4) 0.2089(5) 0.067(2) Uani 1 1 d . .
H4A1 H 0.388409 0.404340 0.140309 0.080 Uiso 1 1 calc R U
H4A2 H 0.412593 0.416788 0.256379 0.080 Uiso 1 1 calc R U
C4B C 0.0234(3) 0.2119(4) 0.5046(5) 0.0520(17) Uani 1 1 d . .
H4B1 H 0.015133 0.260268 0.461685 0.062 Uiso 1 1 calc R U
H4B2 H -0.030062 0.194569 0.530634 0.062 Uiso 1 1 calc R U
C5 C 0.5652(3) 0.1877(3) 0.7016(4) 0.0437(16) Uani 1 1 d . .
H5A H 0.617869 0.214942 0.699423 0.066 Uiso 1 1 calc R U
H5B H 0.532412 0.210782 0.756037 0.066 Uiso 1 1 calc R U
H5C H 0.573227 0.129733 0.713768 0.066 Uiso 1 1 calc R U
C5A C 0.2920(4) 0.3790(4) 0.2387(5) 0.0514(17) Uani 1 1 d . .
H5A1 H 0.261217 0.349010 0.186621 0.062 Uiso 1 1 calc R U
H5A2 H 0.270537 0.434912 0.241541 0.062 Uiso 1 1 calc R U
C5B C 0.0797(3) 0.2335(4) 0.5939(5) 0.0532(18) Uani 1 1 d . .
H5B1 H 0.083368 0.186670 0.640231 0.064 Uiso 1 1 calc R U
H5B2 H 0.056217 0.279516 0.631860 0.064 Uiso 1 1 calc R U
C6 C 0.5087(3) -0.0107(3) 0.5854(5) 0.0364(15) Uani 1 1 d . .
H6 H 0.546212 0.027459 0.620711 0.044 Uiso 1 1 calc R U
C6A C 0.2799(3) 0.3374(3) 0.3428(4) 0.0362(14) Uani 1 1 d . .
H6A1 H 0.221262 0.334328 0.357689 0.043 Uiso 1 1 calc R U
H6A2 H 0.305453 0.371192 0.395689 0.043 Uiso 1 1 calc R U
C7 C 0.5594(4) -0.0755(4) 0.5317(6) 0.073(2) Uani 1 1 d . .
H7A H 0.589811 -0.106770 0.581719 0.109 Uiso 1 1 calc R U
H7B H 0.523500 -0.111777 0.493953 0.109 Uiso 1 1 calc R U
H7C H 0.597205 -0.049315 0.484980 0.109 Uiso 1 1 calc R U
C8 C 0.4508(4) -0.0479(4) 0.6641(6) 0.075(2) Uani 1 1 d . .
H8A H 0.482289 -0.077499 0.714662 0.113 Uiso 1 1 calc R U
H8B H 0.420045 -0.004611 0.697091 0.113 Uiso 1 1 calc R U
H8C H 0.413338 -0.085085 0.630411 0.113 Uiso 1 1 calc R U
C9 C 0.3825(3) 0.2697(3) 0.7128(4) 0.0242(13) Uani 1 1 d . .
C10 C 0.3779(3) 0.2408(4) 0.8121(4) 0.0381(15) Uani 1 1 d . .
H10 H 0.365652 0.185486 0.823992 0.046 Uiso 1 1 calc R U
C11 C 0.3912(3) 0.2935(4) 0.8948(4) 0.0469(17) Uani 1 1 d . .
H11 H 0.389291 0.272959 0.961628 0.056 Uiso 1 1 calc R U
C12 C 0.4072(3) 0.3750(5) 0.8783(5) 0.0501(18) Uani 1 1 d . .
H12 H 0.416055 0.410199 0.933858 0.060 Uiso 1 1 calc R U
C13 C 0.4101(3) 0.4051(4) 0.7801(5) 0.0441(16) Uani 1 1 d . .
H13 H 0.420599 0.460919 0.768846 0.053 Uiso 1 1 calc R U
C14 C 0.3974(3) 0.3530(3) 0.6974(5) 0.0349(14) Uani 1 1 d . .
H14 H 0.398933 0.374070 0.630826 0.042 Uiso 1 1 calc R U
C15 C 0.3159(3) 0.0502(3) 0.4057(4) 0.0245(13) Uani 1 1 d . .
C16 C 0.2698(3) -0.0091(3) 0.4558(4) 0.0323(14) Uani 1 1 d . .
H16 H 0.267776 -0.009800 0.527317 0.039 Uiso 1 1 calc R U
C17 C 0.2266(3) -0.0676(3) 0.4001(4) 0.0352(15) Uani 1 1 d . .
H17 H 0.195486 -0.106941 0.435041 0.042 Uiso 1 1 calc R U
C18 C 0.2284(3) -0.0690(3) 0.2933(4) 0.0264(13) Uani 1 1 d . .
C19 C 0.2776(3) -0.0110(3) 0.2450(4) 0.0257(13) Uani 1 1 d . .
H19 H 0.281607 -0.011423 0.173542 0.031 Uiso 1 1 calc R U
C20 C 0.3212(3) 0.0481(3) 0.3004(4) 0.0260(13) Uani 1 1 d . .
H20 H 0.354187 0.086250 0.266045 0.031 Uiso 1 1 calc R U
C21 C 0.1726(3) -0.1281(3) 0.2349(4) 0.0327(14) Uani 1 1 d . .
C22 C 0.1755(5) -0.2137(4) 0.2823(5) 0.076(2) Uani 1 1 d . .
H22A H 0.139882 -0.250053 0.244419 0.115 Uiso 1 1 calc R U
H22B H 0.231099 -0.234285 0.280014 0.115 Uiso 1 1 calc R U
H22C H 0.157345 -0.210838 0.352614 0.115 Uiso 1 1 calc R U
C23 C 0.1659(3) 0.2566(3) 0.5572(4) 0.0360(14) Uani 1 1 d . .
H23A H 0.200529 0.268174 0.616481 0.043 Uiso 1 1 calc R U
H23B H 0.162732 0.306581 0.516130 0.043 Uiso 1 1 calc R U
C24 C 0.1968(3) -0.1358(4) 0.1225(4) 0.0450(16) Uani 1 1 d . .
H24A H 0.195486 -0.082308 0.090698 0.067 Uiso 1 1 calc R U
H24B H 0.251645 -0.158238 0.117613 0.067 Uiso 1 1 calc R U
H24C H 0.158724 -0.171919 0.088025 0.067 Uiso 1 1 calc R U
C25 C 0.0842(4) -0.0937(5) 0.2408(6) 0.075(2) Uani 1 1 d . .
H25A H 0.082697 -0.039500 0.210735 0.113 Uiso 1 1 calc R U
H25B H 0.047375 -0.129548 0.203930 0.113 Uiso 1 1 calc R U
H25C H 0.067222 -0.090457 0.311556 0.113 Uiso 1 1 calc R U
B B 0.3014(4) 0.2082(3) 0.4588(5) 0.0244(14) Uani 1 1 d . .
N1 N 0.4377(2) 0.1580(2) 0.5988(3) 0.0232(10) Uani 1 1 d . .
N2 N 0.3515(2) 0.1176(2) 0.4644(3) 0.0207(10) Uani 1 1 d . .
N3 N 0.4636(3) 0.0352(3) 0.5066(4) 0.0348(13) Uani 1 1 d . .
O O 0.34546(19) 0.25826(18) 0.5361(2) 0.0236(8) Uani 1 1 d . .
H1N3 H 0.446(3) 0.004(3) 0.458(4) 0.034(17) Uiso 1 1 d . .

loop_
_atom_site_aniso_label
_atom_site_aniso_U_11
_atom_site_aniso_U_22
_atom_site_aniso_U_33
_atom_site_aniso_U_23
_atom_site_aniso_U_13
_atom_site_aniso_U_12
C1 0.019(3) 0.029(3) 0.026(3) 0.000(3) 0.002(2) -0.003(2)
C1A 0.033(3) 0.018(3) 0.022(3) -0.002(2) 0.001(3) 0.003(2)
C1B 0.029(3) 0.030(3) 0.017(3) 0.004(2) -0.005(2) -0.001(2)
C2 0.021(3) 0.021(3) 0.026(3) 0.004(3) 0.002(3) -0.003(3)
C2A 0.039(3) 0.023(3) 0.036(4) 0.001(3) 0.006(3) -0.003(3)
C2B 0.028(3) 0.039(3) 0.028(3) 0.001(3) -0.003(3) -0.001(3)
C3 0.021(3) 0.024(3) 0.047(4) -0.007(3) -0.001(3) -0.003(2)
C3A 0.060(4) 0.044(4) 0.052(4) 0.012(3) 0.029(3) 0.003(3)
C3B 0.033(4) 0.068(4) 0.038(4) 0.014(3) -0.014(3) -0.016(3)
C4 0.026(3) 0.039(3) 0.048(4) 0.001(3) 0.006(3) 0.000(3)
C4A 0.107(6) 0.040(4) 0.054(5) 0.022(4) 0.023(4) 0.003(4)
C4B 0.023(3) 0.098(5) 0.035(4) 0.007(4) 0.004(3) -0.011(3)
C5 0.026(3) 0.052(4) 0.053(4) -0.018(3) -0.012(3) 0.004(3)
C5A 0.077(5) 0.036(4) 0.041(4) 0.015(3) 0.014(4) 0.013(3)
C5B 0.027(3) 0.101(5) 0.032(4) -0.005(4) 0.009(3) 0.004(3)
C6 0.036(3) 0.024(3) 0.049(4) 0.001(3) -0.015(3) 0.005(3)
C6A 0.044(3) 0.031(3) 0.034(3) 0.005(3) 0.005(3) 0.004(3)
C7 0.083(5) 0.053(4) 0.083(6) -0.012(4) -0.025(5) 0.035(4)
C8 0.060(5) 0.078(5) 0.088(6) 0.044(4) -0.012(4) -0.001(4)
C9 0.017(3) 0.034(4) 0.021(3) -0.005(3) -0.005(2) 0.004(2)
C10 0.031(3) 0.050(4) 0.033(4) -0.005(3) -0.004(3) -0.002(3)
C11 0.040(4) 0.073(5) 0.028(4) -0.011(4) -0.007(3) 0.010(4)
C12 0.034(4) 0.066(5) 0.050(5) -0.033(4) -0.007(3) 0.004(3)
C13 0.035(4) 0.046(4) 0.051(5) -0.024(4) -0.004(3) 0.004(3)
C14 0.029(3) 0.040(4) 0.035(4) -0.008(3) 0.003(3) 0.000(3)
C15 0.026(3) 0.023(3) 0.025(4) 0.004(3) -0.003(3) 0.000(2)
C16 0.049(4) 0.034(3) 0.014(3) 0.003(3) -0.004(3) -0.014(3)
C17 0.045(4) 0.035(4) 0.025(4) 0.004(3) -0.001(3) -0.018(3)
C18 0.032(3) 0.022(3) 0.025(3) 0.000(3) 0.001(3) -0.004(2)
C19 0.030(3) 0.027(3) 0.020(3) -0.003(3) -0.001(3) 0.001(3)
C20 0.027(3) 0.024(3) 0.027(4) 0.002(3) 0.003(3) -0.003(2)
C21 0.033(3) 0.037(4) 0.028(4) -0.007(3) -0.005(3) -0.009(3)
C22 0.123(6) 0.051(4) 0.055(5) -0.005(4) -0.014(5) -0.041(4)
C23 0.029(3) 0.057(4) 0.022(3) -0.006(3) 0.000(3) 0.003(3)
C24 0.036(4) 0.062(4) 0.036(4) -0.016(3) -0.005(3) -0.015(3)
C25 0.035(4) 0.121(6) 0.070(5) -0.043(5) 0.000(4) -0.013(4)
B 0.025(3) 0.023(3) 0.026(4) 0.000(3) -0.005(3) 0.004(3)
N1 0.016(2) 0.025(2) 0.029(2) -0.002(2) -0.002(2) -0.0044(19)
N2 0.023(2) 0.018(2) 0.021(2) -0.003(2) -0.003(2) -0.003(2)
N3 0.037(3) 0.028(3) 0.039(3) -0.011(3) -0.015(3) 0.006(2)
O 0.028(2) 0.0217(19) 0.022(2) 0.0001(17) -0.0015(16) 0.0023(16)

loop_
_atom_type_symbol
_atom_type_description
_atom_type_scat_dispersion_real
_atom_type_scat_dispersion_imag
_atom_type_scat_source
C C 0.0033 0.0016 'International Tables Vol C Tables 4.2.6.8 and 6.1.1.4'
H H 0.0000 0.0000 'International Tables Vol C Tables 4.2.6.8 and 6.1.1.4'
B B 0.0013 0.0007 'International Tables Vol C Tables 4.2.6.8 and 6.1.1.4'
N N 0.0061 0.0033 'International Tables Vol C Tables 4.2.6.8 and 6.1.1.4'
O O 0.0106 0.0060 'International Tables Vol C Tables 4.2.6.8 and 6.1.1.4'

loop_
_geom_angle_atom_site_label_1
_geom_angle_atom_site_label_2
_geom_angle_atom_site_label_3
_geom_angle
O C1 N1 109.5(4)
O C1 C9 111.0(4)
N1 C1 C9 113.0(4)
C2A C1A C6A 108.6(4)
C2A C1A B 114.0(4)
C6A C1A B 111.4(4)
C2B C1B C23 108.0(4)
C2B C1B B 115.6(4)
C23 C1B B 113.1(4)
N2 C2 N3 120.9(5)
N2 C2 N1 120.0(4)
N3 C2 N1 119.1(5)
C3A C2A C1A 112.3(5)
C3B C2B C1B 113.3(4)
N1 C3 C4 115.7(4)
N1 C3 C5 111.3(4)
C4 C3 C5 111.8(4)
C4A C3A C2A 111.3(5)
C2B C3B C4B 110.7(5)
C3A C4A C5A 110.4(5)
C5B C4B C3B 110.3(5)
C4A C5A C6A 111.2(5)
C4B C5B C23 111.6(5)
N3 C6 C7 107.5(5)
N3 C6 C8 111.6(5)
C7 C6 C8 112.0(5)
C5A C6A C1A 113.2(4)
C10 C9 C14 118.5(5)
C10 C9 C1 121.0(5)
C14 C9 C1 120.5(5)
C9 C10 C11 120.6(6)
C12 C11 C10 120.2(6)
C11 C12 C13 119.9(6)
C12 C13 C14 120.2(6)
C13 C14 C9 120.6(6)
C20 C15 C16 119.2(5)
C20 C15 N2 121.2(5)
C16 C15 N2 119.4(5)
C15 C16 C17 120.3(5)
C16 C17 C18 121.6(5)
C19 C18 C17 117.1(5)
C19 C18 C21 123.0(4)
C17 C18 C21 119.8(5)
C18 C19 C20 121.6(5)
C15 C20 C19 120.1(5)
C22 C21 C18 110.8(5)
C22 C21 C24 107.9(5)
C18 C21 C24 112.3(4)
C22 C21 C25 109.8(5)
C18 C21 C25 107.5(4)
C24 C21 C25 108.6(5)
C5B C23 C1B 112.2(5)
O B C1A 107.6(4)
O B C1B 112.7(4)
C1A B C1B 118.1(4)
O B N2 102.5(4)
C1A B N2 109.5(4)
C1B B N2 105.3(4)
C2 N1 C1 110.1(4)
C2 N1 C3 120.6(4)
C1 N1 C3 114.8(3)
C2 N2 C15 119.1(4)
C2 N2 B 124.5(4)
C15 N2 B 116.2(4)
C2 N3 C6 126.5(5)
C1 O B 112.6(4)

loop_
_geom_bond_atom_site_label_1
_geom_bond_atom_site_label_2
_geom_bond_distance
C1 O 1.381(5)
C1 N1 1.495(6)
C1 C9 1.505(7)
C1A C2A 1.529(7)
C1A C6A 1.534(6)
C1A B 1.613(8)
C1B C2B 1.534(7)
C1B C23 1.544(7)
C1B B 1.638(7)
C2 N2 1.309(6)
C2 N3 1.356(6)
C2 N1 1.379(6)
C2A C3A 1.523(8)
C2B C3B 1.517(7)
C3 N1 1.505(6)
C3 C4 1.510(7)
C3 C5 1.529(7)
C3A C4A 1.521(8)
C3B C4B 1.524(8)
C4A C5A 1.519(8)
C4B C5B 1.517(8)
C5A C6A 1.524(7)
C5B C23 1.521(7)
C6 N3 1.459(7)
C6 C7 1.504(8)
C6 C8 1.511(8)
C9 C10 1.373(7)
C9 C14 1.385(7)
C10 C11 1.388(8)
C11 C12 1.362(9)
C12 C13 1.367(9)
C13 C14 1.380(8)
C15 C20 1.371(6)
C15 C16 1.379(7)
C15 N2 1.450(6)
C16 C17 1.380(7)
C17 C18 1.388(7)
C18 C19 1.382(7)
C18 C21 1.518(7)
C19 C20 1.389(6)
C21 C22 1.516(8)
C21 C24 1.517(7)
C21 C25 1.538(8)
B O 1.475(6)
B N2 1.676(7)
